data_7231699
loop_
_publ_author_name
'He, Xiaohui'
'Tu, Guangshui'
'Zhang, Feng'
'Huang, Shengmei'
'Cheng, Changwen'
'Zhu, Chuanyi'
'Duan, Yapeng'
'Wang, Suli'
'Chen, Defu'

_publ_section_title
;
 Bis-(salicylaldehyde-benzhydrylimino)nickel complexes with different
 electron groups: crystal structure and their catalytic properties toward
 (co)polymerization of norbornene and 1-hexene
;
_journal_issue 63
_journal_name_full 'RSC Advances'
_journal_page_first 36298
_journal_paper_doi 10.1039/C8RA06561F
_journal_volume 8
_journal_year 2018
_chemical_formula_moiety 'C42 H36 N2 Ni O4, 2(C Cl2)'
_chemical_formula_sum 'C44 H36 Cl4 N2 Ni O4'
_chemical_formula_weight 857.24
_chemical_name_systematic
; 
 ? 
;
_space_group_IT_number 14
_symmetry_cell_setting monoclinic
_symmetry_space_group_name_Hall '-P 2ybc'
_symmetry_space_group_name_H-M 'P 1 21/c 1'
_atom_sites_solution_hydrogens geom
_atom_sites_solution_primary direct
_atom_sites_solution_secondary difmap
_audit_creation_method SHELXL-97
_audit_update_record
;
2018-01-15 deposited with the CCDC.
2018-10-19 downloaded from the CCDC.
;
_cell_angle_alpha 90.00
_cell_angle_beta 104.781(8)
_cell_angle_gamma 90.00
_cell_formula_units_Z 2
_cell_length_a 9.960(7)
_cell_length_b 24.935(16)
_cell_length_c 8.698(6)
_cell_measurement_reflns_used 3649
_cell_measurement_temperature 296(2)
_cell_measurement_theta_max 27.45
_cell_measurement_theta_min 2.56
_cell_volume 2089(2)
_computing_cell_refinement 'Bruker SMART'
_computing_data_collection 'Bruker SMART'
_computing_data_reduction 'Bruker SAINT'
_computing_molecular_graphics 'Bruker SHELXTL'
_computing_publication_material 'Bruker SHELXTL'
_computing_structure_refinement 'SHELXL-97 (Sheldrick, 1997)'
_computing_structure_solution 'SHELXS-97 (Sheldrick, 1990)'
_diffrn_ambient_temperature 296(2)
_diffrn_measured_fraction_theta_full 0.989
_diffrn_measured_fraction_theta_max 0.989
_diffrn_measurement_device_type 'CCD area detector'
_diffrn_measurement_method 'phi and omega scans'
_diffrn_radiation_monochromator graphite
_diffrn_radiation_source 'fine-focus sealed tube'
_diffrn_radiation_type MoK\a
_diffrn_radiation_wavelength 0.71073
_diffrn_reflns_av_R_equivalents 0.0576
_diffrn_reflns_av_sigmaI/netI 0.0656
_diffrn_reflns_limit_h_max 12
_diffrn_reflns_limit_h_min -12
_diffrn_reflns_limit_k_max 32
_diffrn_reflns_limit_k_min -32
_diffrn_reflns_limit_l_max 11
_diffrn_reflns_limit_l_min -11
_diffrn_reflns_number 18164
_diffrn_reflns_theta_full 27.61
_diffrn_reflns_theta_max 27.61
_diffrn_reflns_theta_min 2.27
_exptl_absorpt_coefficient_mu 0.764
_exptl_absorpt_correction_T_max 0.858
_exptl_absorpt_correction_T_min 0.826
_exptl_absorpt_correction_type multi-scan
_exptl_absorpt_process_details 'SADABS, v2.10 (Sheldrick, G.M., 2003)'
_exptl_crystal_density_diffrn 1.363
_exptl_crystal_density_meas 0
_exptl_crystal_density_method 'not measured'
_exptl_crystal_F_000 884
_exptl_crystal_size_max 0.25
_exptl_crystal_size_mid 0.23
_exptl_crystal_size_min 0.20
_refine_diff_density_max 0.44
_refine_diff_density_min -0.40
_refine_diff_density_rms 0.052
_refine_ls_extinction_method none
_refine_ls_goodness_of_fit_ref 1.035
_refine_ls_hydrogen_treatment constr
_refine_ls_matrix_type full
_refine_ls_number_parameters 270
_refine_ls_number_reflns 4796
_refine_ls_number_restraints 30
_refine_ls_restrained_S_all 1.034
_refine_ls_R_factor_all 0.1042
_refine_ls_R_factor_gt 0.0541
_refine_ls_shift/su_max 0.000
_refine_ls_shift/su_mean 0.000
_refine_ls_structure_factor_coef Fsqd
_refine_ls_weighting_details 'calc w=1/[\s^2^(Fo^2^)+(0.0753P)^2^+0.1183P] where P=(Fo^2^+2Fc^2^)/3'
_refine_ls_weighting_scheme calc
_refine_ls_wR_factor_gt 0.1312
_refine_ls_wR_factor_ref 0.1469
_reflns_number_gt 3052
_reflns_number_total 4844
_reflns_threshold_expression >2sigma(I)
_cod_data_source_file c8ra06561f2.cif
_cod_data_source_block t_CCDC3
_cod_depositor_comments
;
The following automatic conversions were performed:

'_symmetry_cell_setting' value 'Monoclinic' changed to 'monoclinic'
according to
/home/data/users/saulius/crontab/automatic-downloads/rss-feeds/RSC/lib/dictionaries/cif_core.dic
dictionary named 'cif_core.dic' version 2.4.2 from 2011-04-26.

Automatic conversion script
Id: cif_fix_values 4973 2017-02-22 13:04:09Z antanas 
;
_cod_original_sg_symbol_H-M ' P 21/c'
_cod_original_formula_sum ' C44 H36 Cl4 N2 Ni O4'
_cod_database_code 7231699

loop_
_symmetry_equiv_pos_as_xyz
'x, y, z'
'-x, y+1/2, -z+1/2'
'-x, -y, -z'
'x, -y-1/2, z-1/2'

loop_
_atom_site_label
_atom_site_type_symbol
_atom_site_fract_x
_atom_site_fract_y
_atom_site_fract_z
_atom_site_U_iso_or_equiv
_atom_site_adp_type
_atom_site_occupancy
_atom_site_symmetry_multiplicity
_atom_site_calc_flag
_atom_site_refinement_flags
_atom_site_disorder_assembly
_atom_site_disorder_group
Ni1 Ni 0.0000 0.5000 1.0000 0.03580(17) Uani 1 2 d S . .
O1 O 0.17413(19) 0.49837(7) 0.9665(2) 0.0452(5) Uani 1 1 d . . .
N1 N 0.0524(2) 0.44061(8) 1.1424(2) 0.0373(5) Uani 1 1 d . . .
C20 C 0.1202(3) 0.54115(10) 0.7123(3) 0.0379(6) Uani 1 1 d . . .
O2 O 0.3273(2) 0.53723(8) 0.4137(2) 0.0579(6) Uani 1 1 d . . .
C15 C 0.2062(3) 0.51025(10) 0.8331(3) 0.0392(6) Uani 1 1 d . . .
C8 C 0.2313(3) 0.36874(10) 1.2556(3) 0.0419(6) Uani 1 1 d . . .
C18 C 0.2811(3) 0.53133(10) 0.5491(3) 0.0444(6) Uani 1 1 d . . .
C4 C 0.0838(3) 0.36772(10) 0.9692(3) 0.0464(7) Uani 1 1 d . . .
C7 C 0.1563(3) 0.40097(10) 1.1111(3) 0.0405(6) Uani 1 1 d . . .
H7 H 0.2274 0.4219 1.0782 0.049 Uiso 1 1 calc R . .
C19 C 0.1593(3) 0.55100(11) 0.5699(3) 0.0440(6) Uani 1 1 d . . .
H19 H 0.1015 0.5711 0.4896 0.053 Uiso 1 1 calc R . .
C14 C -0.0026(3) 0.43173(10) 1.2593(3) 0.0412(6) Uani 1 1 d . . .
H14 H 0.0380 0.4053 1.3315 0.049 Uiso 1 1 calc R . .
C16 C 0.3334(3) 0.49252(10) 0.8101(3) 0.0450(7) Uani 1 1 d . . .
H16 H 0.3940 0.4735 0.8907 0.054 Uiso 1 1 calc R . .
C17 C 0.3701(3) 0.50268(10) 0.6707(3) 0.0472(7) Uani 1 1 d . . .
H17 H 0.4547 0.4904 0.6578 0.057 Uiso 1 1 calc R . .
C9 C 0.3222(3) 0.39479(12) 1.3801(3) 0.0550(8) Uani 1 1 d . . .
H9 H 0.3331 0.4317 1.3749 0.066 Uiso 1 1 calc R . .
C13 C 0.2195(3) 0.31377(11) 1.2679(3) 0.0600(8) Uani 1 1 d . . .
H13 H 0.1592 0.2951 1.1863 0.072 Uiso 1 1 calc R . .
C5 C -0.0373(3) 0.34027(13) 0.9660(4) 0.0600(8) Uani 1 1 d . . .
H5 H -0.0773 0.3436 1.0512 0.072 Uiso 1 1 calc R . .
C21 C 0.2502(3) 0.57170(14) 0.2956(3) 0.0638(9) Uani 1 1 d . . .
H21A H 0.1564 0.5589 0.2608 0.096 Uiso 1 1 calc R . .
H21B H 0.2913 0.5725 0.2071 0.096 Uiso 1 1 calc R . .
H21C H 0.2504 0.6072 0.3384 0.096 Uiso 1 1 calc R . .
C3 C 0.1388(4) 0.36353(12) 0.8394(4) 0.0645(9) Uani 1 1 d . . .
H3 H 0.2193 0.3822 0.8377 0.077 Uiso 1 1 calc R . .
C12 C 0.2953(4) 0.28602(13) 1.3989(4) 0.0784(11) Uani 1 1 d . . .
H12 H 0.2857 0.2490 1.4046 0.094 Uiso 1 1 calc R . .
C11 C 0.3841(4) 0.31282(14) 1.5199(4) 0.0761(10) Uani 1 1 d . . .
H11 H 0.4355 0.2941 1.6077 0.091 Uiso 1 1 calc R . .
C6 C -0.0995(4) 0.30836(13) 0.8404(4) 0.0791(11) Uani 1 1 d . . .
H6 H -0.1801 0.2897 0.8415 0.095 Uiso 1 1 calc R . .
C2 C 0.0742(6) 0.33152(18) 0.7111(4) 0.0915(13) Uani 1 1 d . . .
H2 H 0.1114 0.3290 0.6236 0.110 Uiso 1 1 calc R . .
C10 C 0.3973(4) 0.36723(14) 1.5119(4) 0.0707(10) Uani 1 1 d . . .
H10 H 0.4567 0.3857 1.5950 0.085 Uiso 1 1 calc R . .
C1 C -0.0430(5) 0.30377(16) 0.7126(5) 0.0920(14) Uani 1 1 d . . .
H1 H -0.0847 0.2818 0.6274 0.110 Uiso 1 1 calc R . .
Cl2 Cl 0.7198(7) 0.31299(18) 1.2624(9) 0.135(2) Uani 0.64(2) 1 d PU A 1
Cl1 Cl 0.5458(7) 0.3545(3) 0.9706(7) 0.147(2) Uani 0.64(2) 1 d PU A 1
Cl2A Cl 0.659(3) 0.3101(5) 1.2955(16) 0.194(5) Uani 0.36(2) 1 d PU A 2
Cl1A Cl 0.5365(14) 0.3367(7) 0.9931(16) 0.194(5) Uani 0.36(2) 1 d PU A 2
C22 C 0.5832(5) 0.35699(18) 1.1763(5) 0.1064(15) Uani 1 1 d U . .

loop_
_atom_site_aniso_label
_atom_site_aniso_U_11
_atom_site_aniso_U_22
_atom_site_aniso_U_33
_atom_site_aniso_U_23
_atom_site_aniso_U_13
_atom_site_aniso_U_12
Ni1 0.0388(3) 0.0307(3) 0.0398(2) 0.00463(19) 0.01358(19) 0.0044(2)
O1 0.0428(11) 0.0504(12) 0.0450(9) 0.0143(8) 0.0159(8) 0.0081(9)
N1 0.0386(12) 0.0324(11) 0.0434(10) 0.0035(9) 0.0152(9) 0.0054(9)
C20 0.0382(14) 0.0329(13) 0.0446(13) 0.0037(11) 0.0143(11) 0.0053(11)
O2 0.0647(14) 0.0648(14) 0.0540(11) 0.0109(10) 0.0329(10) 0.0188(11)
C15 0.0410(16) 0.0336(14) 0.0450(13) 0.0002(10) 0.0149(11) 0.0008(11)
C8 0.0416(16) 0.0343(15) 0.0524(14) 0.0010(12) 0.0169(12) 0.0079(12)
C18 0.0522(17) 0.0409(16) 0.0464(14) 0.0006(12) 0.0242(12) 0.0035(13)
C4 0.0560(19) 0.0339(15) 0.0497(14) 0.0068(11) 0.0142(13) 0.0134(13)
C7 0.0419(15) 0.0313(14) 0.0530(14) 0.0019(11) 0.0207(12) 0.0054(11)
C19 0.0456(16) 0.0440(16) 0.0439(13) 0.0059(12) 0.0142(11) 0.0107(13)
C14 0.0439(16) 0.0360(14) 0.0442(13) 0.0084(11) 0.0119(11) 0.0086(12)
C16 0.0403(16) 0.0433(16) 0.0524(14) 0.0123(12) 0.0138(12) 0.0108(12)
C17 0.0435(16) 0.0452(17) 0.0586(15) 0.0039(13) 0.0233(12) 0.0096(13)
C9 0.0555(19) 0.0418(17) 0.0657(17) -0.0046(14) 0.0116(14) 0.0016(14)
C13 0.071(2) 0.0374(16) 0.0628(17) 0.0000(14) 0.0015(15) 0.0046(15)
C5 0.066(2) 0.0504(19) 0.0591(17) 0.0005(14) 0.0086(15) 0.0020(16)
C21 0.066(2) 0.085(2) 0.0430(14) 0.0084(15) 0.0194(14) 0.0103(18)
C3 0.083(2) 0.0557(19) 0.0613(17) 0.0010(15) 0.0314(17) 0.0209(17)
C12 0.103(3) 0.0426(18) 0.074(2) 0.0080(16) -0.0052(19) 0.0094(19)
C11 0.081(3) 0.065(2) 0.070(2) 0.0099(18) -0.0021(18) 0.024(2)
C6 0.084(3) 0.058(2) 0.081(2) -0.0076(19) -0.006(2) -0.0001(19)
C2 0.137(4) 0.082(3) 0.058(2) -0.006(2) 0.028(2) 0.046(3)
C10 0.069(2) 0.065(2) 0.0672(19) -0.0031(16) -0.0045(17) 0.0033(18)
C1 0.123(4) 0.060(3) 0.074(2) -0.017(2) -0.009(2) 0.023(3)
Cl2 0.127(3) 0.108(2) 0.170(3) 0.0584(19) 0.037(2) 0.0521(18)
Cl1 0.162(4) 0.171(4) 0.1069(19) 0.038(3) 0.028(2) 0.018(4)
Cl2A 0.209(13) 0.193(7) 0.184(6) 0.033(5) 0.059(7) 0.065(8)
Cl1A 0.249(9) 0.193(9) 0.111(6) -0.018(5) -0.007(5) -0.122(8)
C22 0.111(4) 0.095(3) 0.107(3) -0.004(3) 0.017(3) 0.039(3)

loop_
_atom_type_symbol
_atom_type_description
_atom_type_scat_dispersion_real
_atom_type_scat_dispersion_imag
_atom_type_scat_source
C C 0.0033 0.0016 'International Tables Vol C Tables 4.2.6.8 and 6.1.1.4'
H H 0.0000 0.0000 'International Tables Vol C Tables 4.2.6.8 and 6.1.1.4'
N N 0.0061 0.0033 'International Tables Vol C Tables 4.2.6.8 and 6.1.1.4'
O O 0.0106 0.0060 'International Tables Vol C Tables 4.2.6.8 and 6.1.1.4'
Ni Ni 0.3393 1.1124 'International Tables Vol C Tables 4.2.6.8 and 6.1.1.4'
Cl Cl 0.1484 0.1585 'International Tables Vol C Tables 4.2.6.8 and 6.1.1.4'

loop_
_geom_angle_atom_site_label_1
_geom_angle_atom_site_label_2
_geom_angle_atom_site_label_3
_geom_angle
_geom_angle_site_symmetry_1
_geom_angle_site_symmetry_3
O1 Ni1 O1 180.000(1) . 3_567
O1 Ni1 N1 88.47(8) . .
O1 Ni1 N1 91.53(8) 3_567 .
O1 Ni1 N1 91.53(8) . 3_567
O1 Ni1 N1 88.47(8) 3_567 3_567
N1 Ni1 N1 180.000(1) . 3_567
C15 O1 Ni1 126.13(16) . .
C14 N1 C7 118.6(2) . .
C14 N1 Ni1 122.78(17) . .
C7 N1 Ni1 118.49(15) . .
C15 C20 C19 120.0(2) . .
C15 C20 C14 120.1(2) . 3_567
C19 C20 C14 119.4(2) . 3_567
C18 O2 C21 116.8(2) . .
O1 C15 C16 119.1(2) . .
O1 C15 C20 123.0(2) . .
C16 C15 C20 117.8(2) . .
C13 C8 C9 117.2(2) . .
C13 C8 C7 123.8(2) . .
C9 C8 C7 119.0(2) . .
C19 C18 O2 125.3(2) . .
C19 C18 C17 120.0(2) . .
O2 C18 C17 114.7(2) . .
C3 C4 C5 118.3(3) . .
C3 C4 C7 120.3(3) . .
C5 C4 C7 121.4(2) . .
N1 C7 C4 107.6(2) . .
N1 C7 C8 114.4(2) . .
C4 C7 C8 114.7(2) . .
N1 C7 H7 106.5 . .
C4 C7 H7 106.5 . .
C8 C7 H7 106.5 . .
C18 C19 C20 120.5(2) . .
C18 C19 H19 119.7 . .
C20 C19 H19 119.7 . .
N1 C14 C20 125.9(2) . 3_567
N1 C14 H14 117.0 . .
C20 C14 H14 117.0 3_567 .
C17 C16 C15 121.4(2) . .
C17 C16 H16 119.3 . .
C15 C16 H16 119.3 . .
C16 C17 C18 120.2(3) . .
C16 C17 H17 119.9 . .
C18 C17 H17 119.9 . .
C10 C9 C8 121.6(3) . .
C10 C9 H9 119.2 . .
C8 C9 H9 119.2 . .
C8 C13 C12 121.4(3) . .
C8 C13 H13 119.3 . .
C12 C13 H13 119.3 . .
C6 C5 C4 121.3(3) . .
C6 C5 H5 119.3 . .
C4 C5 H5 119.3 . .
O2 C21 H21A 109.5 . .
O2 C21 H21B 109.5 . .
H21A C21 H21B 109.5 . .
O2 C21 H21C 109.5 . .
H21A C21 H21C 109.5 . .
H21B C21 H21C 109.5 . .
C4 C3 C2 120.1(4) . .
C4 C3 H3 119.9 . .
C2 C3 H3 119.9 . .
C11 C12 C13 120.1(3) . .
C11 C12 H12 120.0 . .
C13 C12 H12 120.0 . .
C12 C11 C10 120.0(3) . .
C12 C11 H11 120.0 . .
C10 C11 H11 120.0 . .
C5 C6 C1 120.1(4) . .
C5 C6 H6 120.0 . .
C1 C6 H6 120.0 . .
C1 C2 C3 120.5(4) . .
C1 C2 H2 119.7 . .
C3 C2 H2 119.7 . .
C11 C10 C9 119.8(3) . .
C11 C10 H10 120.1 . .
C9 C10 H10 120.1 . .
C2 C1 C6 119.7(4) . .
C2 C1 H1 120.2 . .
C6 C1 H1 120.2 . .
Cl1A C22 Cl2A 112.0(8) . .
Cl1A C22 Cl1 16.8(6) . .
Cl2A C22 Cl1 125.3(6) . .
Cl1A C22 Cl2 102.7(6) . .
Cl2A C22 Cl2 24.7(8) . .
Cl1 C22 Cl2 110.9(4) . .

loop_
_geom_bond_atom_site_label_1
_geom_bond_atom_site_label_2
_geom_bond_distance
_geom_bond_site_symmetry_2
Ni1 O1 1.831(2) .
Ni1 O1 1.831(2) 3_567
Ni1 N1 1.916(2) .
Ni1 N1 1.916(2) 3_567
O1 C15 1.313(3) .
N1 C14 1.291(3) .
N1 C7 1.505(3) .
C20 C15 1.404(3) .
C20 C19 1.412(3) .
C20 C14 1.427(3) 3_567
O2 C18 1.377(3) .
O2 C21 1.408(3) .
C15 C16 1.403(4) .
C8 C13 1.382(4) .
C8 C9 1.384(4) .
C8 C7 1.518(3) .
C18 C19 1.363(4) .
C18 C17 1.391(4) .
C4 C3 1.378(4) .
C4 C5 1.381(4) .
C4 C7 1.509(4) .
C7 H7 0.9800 .
C19 H19 0.9300 .
C14 C20 1.427(3) 3_567
C14 H14 0.9300 .
C16 C17 1.376(4) .
C16 H16 0.9300 .
C17 H17 0.9300 .
C9 C10 1.382(4) .
C9 H9 0.9300 .
C13 C12 1.381(4) .
C13 H13 0.9300 .
C5 C6 1.366(4) .
C5 H5 0.9300 .
C21 H21A 0.9600 .
C21 H21B 0.9600 .
C21 H21C 0.9600 .
C3 C2 1.389(5) .
C3 H3 0.9300 .
C12 C11 1.364(5) .
C12 H12 0.9300 .
C11 C10 1.367(5) .
C11 H11 0.9300 .
C6 C1 1.373(6) .
C6 H6 0.9300 .
C2 C1 1.360(6) .
C2 H2 0.9300 .
C10 H10 0.9300 .
C1 H1 0.9300 .
Cl2 C22 1.759(6) .
Cl1 C22 1.733(7) .
Cl2A C22 1.617(11) .
Cl1A C22 1.624(12) .
